data_2200065
loop_
_publ_author_name
'Farina, Yang'
'Baba, Ibrahim'
'Othman, A. Hamid'
'Razak, Ibrahim Abdul'
'Fun, Hoong-Kun'
'Ng, Seik Weng'

_publ_section_title
;
 Tetragonal modification of
 1,1,3,3,5,5-hexamethylcyclo-1,3,5-tristannathiane
;
_journal_issue 1
_journal_name_full 'Acta Crystallographica Section E'
_journal_page_first m37
_journal_page_last m38
_journal_paper_doi 10.1107/S1600536800020134
_journal_volume 57
_journal_year 2001
_chemical_formula_iupac '[Sn3 S3 (C H3)6]'
_chemical_formula_moiety '6(C H3), S3, Sn3'
_chemical_formula_sum 'C6 H18 S3 Sn3'
_chemical_formula_weight 542.45
_chemical_name_systematic
;
Tris(dimethyltin sulfide)
;
_space_group_IT_number 92
_symmetry_cell_setting tetragonal
_symmetry_space_group_name_Hall 'P 4abw 2nw'
_symmetry_space_group_name_H-M 'P 41 21 2'
_audit_creation_method SHELXL-97
_cell_angle_alpha 90.00
_cell_angle_beta 90.00
_cell_angle_gamma 90.00
_cell_formula_units_Z 4
_cell_length_a 9.72490(10)
_cell_length_b 9.72490(10)
_cell_length_c 17.3867(3)
_cell_measurement_reflns_used 5984
_cell_measurement_temperature 298(2)
_cell_measurement_theta_max 28.21
_cell_measurement_theta_min 2.40
_cell_volume 1644.32(4)
_computing_cell_refinement 'SAINT (Siemens, 1996)'
_computing_data_collection 'SMART (Siemens, 1996)'
_computing_data_reduction SAINT
_computing_molecular_graphics 'ORTEPII (Johnson, 1976)'
_computing_publication_material SHELXL97
_computing_structure_refinement 'SHELXL97 (Sheldrick, 1997)'
_computing_structure_solution 'SHELXS97 (Sheldrick, 1997)'
_diffrn_ambient_temperature 298(2)
_diffrn_detector_area_resol_mean 8.33
_diffrn_measured_fraction_theta_full .986
_diffrn_measured_fraction_theta_max .986
_diffrn_measurement_device_type 'Siemens CCD area-detector'
_diffrn_measurement_method '\w scan'
_diffrn_radiation_monochromator graphite
_diffrn_radiation_source 'fine-focus sealed tube'
_diffrn_radiation_type MoK\a
_diffrn_radiation_wavelength .71073
_diffrn_reflns_av_R_equivalents .088
_diffrn_reflns_av_sigmaI/netI .0557
_diffrn_reflns_limit_h_max 12
_diffrn_reflns_limit_h_min -9
_diffrn_reflns_limit_k_max 12
_diffrn_reflns_limit_k_min -12
_diffrn_reflns_limit_l_max 22
_diffrn_reflns_limit_l_min -22
_diffrn_reflns_number 11469
_diffrn_reflns_theta_full 28.21
_diffrn_reflns_theta_max 28.21
_diffrn_reflns_theta_min 2.40
_exptl_absorpt_coefficient_mu 4.867
_exptl_absorpt_correction_T_max .697
_exptl_absorpt_correction_T_min .414
_exptl_absorpt_correction_type empirical
_exptl_absorpt_process_details '(SADABS; Sheldrick, 1996)'
_exptl_crystal_colour Colorless
_exptl_crystal_density_diffrn 2.191
_exptl_crystal_density_method 'not measured'
_exptl_crystal_description Block
_exptl_crystal_F_000 1008
_exptl_crystal_size_max .22
_exptl_crystal_size_mid .14
_exptl_crystal_size_min .08
_refine_diff_density_max .501
_refine_diff_density_min -.864
_refine_ls_abs_structure_details 'Flack & Schwarzenbach (1988)'
_refine_ls_abs_structure_Flack .08(7)
_refine_ls_extinction_method none
_refine_ls_goodness_of_fit_ref .937
_refine_ls_hydrogen_treatment constr
_refine_ls_matrix_type full
_refine_ls_number_parameters 59
_refine_ls_number_reflns 1995
_refine_ls_number_restraints 0
_refine_ls_restrained_S_all .937
_refine_ls_R_factor_all .055
_refine_ls_R_factor_gt .037
_refine_ls_shift/su_max .001
_refine_ls_shift/su_mean <0.001
_refine_ls_structure_factor_coef Fsqd
_refine_ls_weighting_details 'calc w = 1/[\s^2^(Fo^2^)+(0.0368P)^2^] where P = (Fo^2^+2Fc^2^)/3'
_refine_ls_weighting_scheme calc
_refine_ls_wR_factor_ref .080
_reflns_number_gt 1545
_reflns_number_total 1995
_reflns_threshold_expression >2\s(I)
_cod_data_source_file na6025.cif
_cod_data_source_block I
_cod_depositor_comments
;
The following automatic conversions were performed:
'_symmetry_cell_setting' value 'Tetragonal' changed to 'tetragonal'
according to '/home/saulius/struct/CIF-dictionaries/cif_core.dic'
dictionary named 'cif_core.dic' version 2.4.1 from 2010-06-29.

Automatic conversion script
Id: cif_fix_enum 1527 2010-12-29 10:47:43Z saulius 

The following automatic conversions were performed:

'_symmetry_cell_setting' value 'Tetragonal' changed to 'tetragonal'
according to /home/saulius/struct/CIF-dictionaries/cif_core.dic
dictionary named 'cif_core.dic' version 2.4.1 from 2010-06-29.

Automatic conversion script
Id: cif_fix_values 1715 2011-07-08 13:25:40Z adriana 
;
_cod_database_code 2200065
_cod_database_fobs_code 2200065

loop_
_symmetry_equiv_pos_as_xyz
'x, y, z'
'-x, -y, z+1/2'
'-y+1/2, x+1/2, z+1/4'
'y+1/2, -x+1/2, z+3/4'
'-x+1/2, y+1/2, -z+1/4'
'x+1/2, -y+1/2, -z+3/4'
'y, x, -z'
'-y, -x, -z+1/2'

loop_
_atom_site_label
_atom_site_fract_x
_atom_site_fract_y
_atom_site_fract_z
_atom_site_U_iso_or_equiv
_atom_site_adp_type
_atom_site_calc_flag
_atom_site_refinement_flags
_atom_site_occupancy
_atom_site_disorder_assembly
_atom_site_disorder_group
_atom_site_type_symbol
Sn1 .07775(5) .07775(5) .0000 .0479(2) Uani d S 1 . . Sn
Sn2 -.23579(5) -.08594(5) .09172(2) .0465(2) Uani d . 1 . . Sn
S1 -.1643(2) .1157(2) .01900(10) .0525(5) Uani d . 1 . . S
S2 -.2704(2) -.2704(2) .0000 .0526(6) Uani d S 1 . . S
C1 .1940(10) .1300(10) .0992(5) .094(3) Uani d . 1 . . C
C2 -.4379(9) -.0404(9) .1321(5) .080(3) Uani d . 1 . . C
C3 -.0790(8) -.1326(7) .1729(4) .058(2) Uani d . 1 . . C
H1a .2178 .2257 .0975 .142 Uiso calc R 1 . . H
H1b .2766 .0758 .1005 .142 Uiso calc R 1 . . H
H1c .1406 .1119 .1445 .142 Uiso calc R 1 . . H
H2a -.4531 -.0859 .1803 .120 Uiso calc R 1 . . H
H2b -.5043 -.0719 .0952 .120 Uiso calc R 1 . . H
H2c -.4473 .0571 .1389 .120 Uiso calc R 1 . . H
H3a -.0424 -.0487 .1936 .088 Uiso calc R 1 . . H
H3b -.0069 -.1831 .1480 .088 Uiso calc R 1 . . H
H3c -.1170 -.1869 .2138 .088 Uiso calc R 1 . . H

loop_
_atom_site_aniso_label
_atom_site_aniso_U_11
_atom_site_aniso_U_22
_atom_site_aniso_U_33
_atom_site_aniso_U_12
_atom_site_aniso_U_13
_atom_site_aniso_U_23
Sn1 .0418(2) .0418(2) .0600(4) -.0042(3) .0024(2) -.0024(2)
Sn2 .0384(3) .0486(3) .0525(2) -.0019(2) .0036(2) -.0034(2)
S1 .0480(10) .0410(10) .0680(10) .0082(8) .0048(9) .0047(8)
S2 .0483(9) .0483(9) .0610(10) -.0140(10) .0057(9) -.0057(9)
C1 .077(7) .093(8) .113(7) -.010(5) -.025(6) -.025(6)
C2 .065(6) .075(6) .099(6) .011(4) .040(5) -.004(5)
C3 .063(5) .057(4) .055(4) -.013(4) -.007(4) .007(3)

loop_
_atom_type_symbol
_atom_type_description
_atom_type_scat_dispersion_real
_atom_type_scat_dispersion_imag
_atom_type_scat_source
C C .0033 .0016 'International Tables Vol C Tables 4.2.6.8 and 6.1.1.4'
H H .0000 .0000 'International Tables Vol C Tables 4.2.6.8 and 6.1.1.4'
S S .1246 .1234 'International Tables Vol C Tables 4.2.6.8 and 6.1.1.4'
Sn Sn -.6537 1.4246 'International Tables Vol C Tables 4.2.6.8 and 6.1.1.4'

loop_
_geom_angle_atom_site_label_1
_geom_angle_atom_site_label_2
_geom_angle_atom_site_label_3
_geom_angle_site_symmetry_1
_geom_angle_site_symmetry_3
_geom_angle
_geom_angle_publ_flag
C1 Sn1 C1 . 7 113.9(5) yes
C1 Sn1 S1 . . 111.9(3) yes
C1 Sn1 S1 . 7 105.3(3) yes
C1 Sn1 S1 7 . 105.3(3) no
C1 Sn1 S1 7 7 111.9(3) no
S1 Sn1 S1 . 7 108.60(10) yes
C2 Sn2 C3 . . 119.1(3) yes
C2 Sn2 S1 . . 105.5(2) yes
C2 Sn2 S2 . . 104.0(3) yes
C3 Sn2 S1 . . 108.2(2) yes
C3 Sn2 S2 . . 112.2(2) yes
S1 Sn2 S2 . . 107.10(10) yes
Sn1 S1 Sn2 . . 103.10(10) yes
Sn2 S2 Sn2 . 7 103.10(10) yes
Sn1 C1 H1a . . 109.5 no
Sn1 C1 H1b . . 109.5 no
H1a C1 H1b . . 109.5 no
Sn1 C1 H1c . . 109.5 no
H1a C1 H1c . . 109.5 no
H1b C1 H1c . . 109.5 no
Sn2 C2 H2a . . 109.5 no
Sn2 C2 H2b . . 109.5 no
H2a C2 H2b . . 109.5 no
Sn2 C2 H2c . . 109.5 no
H2a C2 H2c . . 109.5 no
H2b C2 H2c . . 109.5 no
Sn2 C3 H3a . . 109.5 no
Sn2 C3 H3b . . 109.5 no
H3a C3 H3b . . 109.5 no
Sn2 C3 H3c . . 109.5 no
H3a C3 H3c . . 109.5 no
H3b C3 H3c . . 109.5 no

loop_
_geom_bond_atom_site_label_1
_geom_bond_atom_site_label_2
_geom_bond_site_symmetry_2
_geom_bond_distance
_geom_bond_publ_flag
Sn1 C1 . 2.125(8) yes
Sn1 C1 7 2.125(8) no
Sn2 C2 . 2.134(7) yes
Sn2 C3 . 2.126(7) yes
Sn1 S1 . 2.406(2) yes
Sn1 S1 7 2.406(2) no
Sn2 S1 . 2.435(2) yes
Sn2 S2 . 2.424(2) yes
Sn2 S1 5_445 3.902(2) no
C1 H1a . .9600 no
C1 H1b . .9600 no
C1 H1c . .9600 no
C2 H2a . .9600 no
C2 H2b . .9600 no
C2 H2c . .9600 no
C3 H3a . .9600 no
C3 H3b . .9600 no
C3 H3c . .9600 no

loop_
_geom_torsion_atom_site_label_1
_geom_torsion_atom_site_label_2
_geom_torsion_atom_site_label_3
_geom_torsion_atom_site_label_4
_geom_torsion_site_symmetry_1
_geom_torsion_site_symmetry_4
_geom_torsion
_geom_torsion_publ_flag
C1 Sn1 S1 Sn2 . . -79.7(3) no
C1 Sn1 S1 Sn2 7 . 156.1(3) no
S1 Sn1 S1 Sn2 7 . 36.10(10) no
C3 Sn2 S1 Sn1 . . 39.5(2) no
C2 Sn2 S1 Sn1 . . 168.0(3) no
S2 Sn2 S1 Sn1 . . -81.70(10) no
C3 Sn2 S2 Sn2 . 7 -80.4(2) no
C2 Sn2 S2 Sn2 . 7 149.5(2) no
S1 Sn2 S2 Sn2 . 7 38.20(10) no
S1 Sn2 S2 Sn2 5_445 7 -140.20(10) no
